data_2003489
loop_
_publ_author_name
'Alvarez-Larena, A.'
'Brians\'o-Penalva, J. L.'
'Piniella, J. F.'
'Moreno-Esparza, R.'
'Ruiz-Ram\'irez, L.'
'Ferrer-Sueta, G.'

_publ_section_title
;
 Aqua(glycinato)(3,4,7,8-tetramethyl-1,10-phenanthroline)copper(II)
 Nitrate
;
_journal_issue 5
_journal_name_full 'Acta Crystallographica Section C'
_journal_page_first 852
_journal_page_last 854
_journal_paper_doi 10.1107/S0108270194013041
_journal_volume 51
_journal_year 1995
_chemical_formula_moiety
;
[Cu 2+ (H2 O) (C2 H4 N O2 1-) (C16 H16 N2)] (N O3 1-)
;
_chemical_formula_structural
;
Cu (H2 O) (C2 H4 N O2) (C16 H16 N2) (N O3)
;
_chemical_formula_sum 'C18 H22 Cu N4 O6'
_chemical_formula_weight 453.94
_chemical_name_systematic
;[(Aqua)(glicinato)(3,4,7,8-tetramethyl-1,10-phenanthroline) copper(II)]
 nitrate.
;
_space_group_IT_number 14
_symmetry_cell_setting monoclinic
_symmetry_space_group_name_Hall '-P 2yn'
_symmetry_space_group_name_H-M 'P 1 21/n 1'
_audit_creation_method SHELXL
_cell_angle_alpha 90.00
_cell_angle_beta 105.18(1)
_cell_angle_gamma 90.00
_cell_formula_units_Z 4
_cell_length_a 17.842(3)
_cell_length_b 5.489(1)
_cell_length_c 20.045(2)
_cell_measurement_reflns_used 25
_cell_measurement_temperature 293(2)
_cell_measurement_theta_max 14.00
_cell_measurement_theta_min 10.32
_cell_volume 1894.6(5)
_computing_cell_refinement 'CAD-4 Software (Enraf-Nonius, 1989)'
_computing_data_collection 'CAD-4 Software (Enraf-Nonius, 1989)'
_computing_molecular_graphics 'PC-ORTEP (Schmid & Brueggemann, 1990)'
_computing_structure_refinement 'SHELXL93 (Sheldrick, 1993)'
_computing_structure_solution 'SHELXS86 (Sheldrick, 1985)'
_diffrn_ambient_temperature 293(2)
_diffrn_measurement_device 'Enraf-Nonius CAD4'
_diffrn_measurement_method \w/2\q
_diffrn_radiation_monochromator graphite
_diffrn_radiation_source 'fine-focus sealed tube'
_diffrn_radiation_type MoK\a
_diffrn_radiation_wavelength 0.71069
_diffrn_reflns_av_R_equivalents 0.0178
_diffrn_reflns_av_sigmaI/netI 0.0565
_diffrn_reflns_limit_h_max 21
_diffrn_reflns_limit_h_min 0
_diffrn_reflns_limit_k_max 6
_diffrn_reflns_limit_k_min 0
_diffrn_reflns_limit_l_max 22
_diffrn_reflns_limit_l_min -23
_diffrn_reflns_number 3053
_diffrn_reflns_theta_max 24.97
_diffrn_reflns_theta_min 1.36
_diffrn_standards_decay_% 0
_diffrn_standards_interval_time 60
_diffrn_standards_number 3
_exptl_absorpt_coefficient_mu 1.198
_exptl_absorpt_correction_T_max 0.9995
_exptl_absorpt_correction_T_min 0.9215
_exptl_absorpt_correction_type
;
empirical (North, Philips & Mathews, 1968)
;
_exptl_absorpt_process_details
;
 Empirical absorption correction performed as described in (North, Philips
 and Mathews, 1968).
;
_exptl_crystal_colour blue
_exptl_crystal_density_diffrn 1.591
_exptl_crystal_description prism
_exptl_crystal_F_000 940
_exptl_crystal_size_max 0.65
_exptl_crystal_size_mid 0.14
_exptl_crystal_size_min 0.14
_refine_diff_density_max 0.365
_refine_diff_density_min -0.280
_refine_ls_extinction_method none
_refine_ls_goodness_of_fit_all 1.253
_refine_ls_goodness_of_fit_obs 1.245
_refine_ls_hydrogen_treatment 'refU for H atoms bonded to C'
_refine_ls_matrix_type full
_refine_ls_number_parameters 280
_refine_ls_number_reflns 2955
_refine_ls_number_restraints 2
_refine_ls_restrained_S_all 1.253
_refine_ls_restrained_S_obs 1.245
_refine_ls_R_factor_all 0.0467
_refine_ls_R_factor_obs 0.0406
_refine_ls_shift/esd_max 0.141
_refine_ls_shift/esd_mean 0.012
_refine_ls_structure_factor_coef Fsqd
_refine_ls_weighting_scheme
;
calc w = 1/[\s^2^(F~o~^2^) + (0.0038P)^2^ + 3.2038P]
where P = (F~o~^2^ + 2F~c~^2^)/3
;
_refine_ls_wR_factor_all 0.0973
_refine_ls_wR_factor_obs 0.0918
_reflns_number_observed 2688
_reflns_number_total 2955
_reflns_observed_criterion >2sigma(I)
_cod_data_source_file na1125.cif
_cod_data_source_block ctfa
_cod_depositor_comments
;
The following automatic conversions were performed:

'_geom_bond_publ_flag' value 'Y' changed to 'y' according to
/home/saulius/struct/CIF-dictionaries/cif_core.dic dictionary named
'cif_core.dic' version 2.4.1 from 2010-06-29 (29
times).

'_geom_angle_publ_flag' value 'Y' changed to 'y' according
to /home/saulius/struct/CIF-dictionaries/cif_core.dic dictionary
named 'cif_core.dic' version 2.4.1 from 2010-06-29 (50 times).

Automatic conversion script
Id: cif_fix_values 1715 2011-07-08 13:25:40Z adriana 
;
_cod_original_sg_symbol_H-M 'P 21/n'
_cod_database_code 2003489

loop_
_symmetry_equiv_pos_as_xyz
'x, y, z'
'-x+1/2, y+1/2, -z+1/2'
'-x, -y, -z'
'x-1/2, -y-1/2, z-1/2'

loop_
_atom_site_aniso_label
_atom_site_aniso_U_11
_atom_site_aniso_U_12
_atom_site_aniso_U_13
_atom_site_aniso_U_22
_atom_site_aniso_U_23
_atom_site_aniso_U_33
Cu 0.0321(3) -0.0028(2) 0.0022(2) 0.0255(2) 0.0035(2) 0.0232(2)
N1 0.032(2) 0.0001(15) 0.0029(13) 0.032(2) 0.0025(14) 0.024(2)
N2 0.030(2) -0.0003(15) 0.0041(13) 0.032(2) 0.0003(15) 0.026(2)
N3 0.037(2) -0.005(2) 0.000(2) 0.023(2) 0.003(2) 0.037(2)
O1 0.042(2) -0.0066(13) 0.0004(13) 0.0279(15) 0.0044(12) 0.0311(15)
O2 0.058(2) 0.0012(15) 0.0148(15) 0.038(2) 0.0128(14) 0.036(2)
C1 0.034(2) -0.008(2) 0.007(2) 0.033(2) -0.004(2) 0.032(2)
C2 0.047(2) 0.001(2) 0.022(2) 0.029(2) 0.003(2) 0.044(2)
C3 0.045(2) 0.011(2) 0.020(2) 0.035(2) 0.009(2) 0.034(2)
C4 0.035(2) 0.013(2) 0.010(2) 0.032(2) 0.008(2) 0.031(2)
C5 0.048(3) 0.011(2) 0.004(2) 0.056(3) 0.007(2) 0.024(2)
C6 0.043(2) 0.007(2) 0.002(2) 0.055(3) 0.003(2) 0.026(2)
C7 0.028(2) 0.009(2) 0.000(2) 0.040(2) -0.005(2) 0.032(2)
C8 0.029(2) 0.005(2) -0.001(2) 0.041(3) -0.011(2) 0.040(2)
C9 0.031(2) -0.001(2) 0.007(2) 0.035(2) -0.006(2) 0.045(2)
C10 0.033(2) 0.000(2) 0.008(2) 0.030(2) -0.001(2) 0.034(2)
C11 0.029(2) 0.005(2) 0.003(2) 0.025(2) 0.003(2) 0.025(2)
C12 0.030(2) 0.005(2) 0.010(2) 0.030(2) 0.000(2) 0.026(2)
C13 0.057(3) -0.007(3) 0.026(2) 0.044(3) 0.003(2) 0.056(3)
C14 0.062(3) 0.004(2) 0.027(2) 0.046(3) 0.015(2) 0.046(3)
C15 0.046(3) -0.012(3) -0.019(2) 0.069(4) -0.007(3) 0.047(3)
C16 0.048(3) -0.016(2) 0.009(2) 0.041(3) -0.010(2) 0.068(3)
C17 0.031(2) 0.004(2) 0.006(2) 0.030(2) -0.002(2) 0.028(2)
C18 0.042(2) -0.001(2) 0.003(2) 0.029(2) 0.002(2) 0.025(2)
OW1 0.050(2) -0.003(2) 0.0139(15) 0.036(2) 0.0039(14) 0.037(2)
N4 0.051(3) -0.002(2) 0.008(2) 0.067(3) -0.016(2) 0.039(2)
O41 0.064(2) -0.021(2) 0.005(2) 0.067(3) -0.009(2) 0.062(2)
O42 0.053(2) -0.010(2) 0.019(2) 0.072(3) 0.003(3) 0.104(4)
O43 0.069(3) 0.027(3) 0.015(3) 0.109(4) -0.046(4) 0.129(5)

loop_
_atom_site_label
_atom_site_occupancy
_atom_site_fract_x
_atom_site_fract_y
_atom_site_fract_z
_atom_site_U_iso_or_equiv
_atom_site_thermal_displace_type
_atom_site_calc_flag
_atom_site_refinement_flags
_atom_site_type_symbol
Cu 1 0.02858(3) 0.18273(9) 0.33546(2) 0.02785(14) Uani d . Cu
N1 1 0.0467(2) 0.4114(7) 0.2629(2) 0.0303(7) Uani d . N
N2 1 -0.0550(2) 0.0596(6) 0.2560(2) 0.0300(7) Uani d . N
N3 1 0.1168(2) 0.2800(7) 0.4142(2) 0.0342(8) Uani d D N
H31 1 0.1197(29) 0.4272(73) 0.4301(26) 0.050(5) Uiso d D H
H32 1 0.1616(23) 0.2457(97) 0.4062(26) 0.050(5) Uiso d D H
O1 1 0.0219(2) -0.1010(5) 0.39220(14) 0.0354(7) Uani d . O
O2 1 0.0695(2) -0.2591(6) 0.4960(2) 0.0433(8) Uani d . O
C1 1 0.1004(2) 0.5849(8) 0.2669(2) 0.0335(9) Uani d . C
H1 1 0.1367(2) 0.6072(8) 0.3092(2) 0.050(5) Uiso calc R H
C2 1 0.1059(3) 0.7346(8) 0.2120(2) 0.0381(10) Uani d . C
C3 1 0.0513(3) 0.7050(9) 0.1489(2) 0.0364(10) Uani d . C
C4 1 -0.0060(2) 0.5224(8) 0.1427(2) 0.0321(9) Uani d . C
C5 1 -0.0653(3) 0.4692(10) 0.0802(2) 0.0435(11) Uani d . C
H5 1 -0.0676(3) 0.5622(10) 0.0410(2) 0.050(5) Uiso calc R H
C6 1 -0.1177(3) 0.2894(10) 0.0767(2) 0.0426(11) Uani d . C
H6 1 -0.1544(3) 0.2609(10) 0.0351(2) 0.050(5) Uiso calc R H
C7 1 -0.1182(2) 0.1419(8) 0.1351(2) 0.0348(10) Uani d . C
C8 1 -0.1719(2) -0.0484(9) 0.1353(2) 0.0384(10) Uani d . C
C9 1 -0.1657(2) -0.1777(9) 0.1960(2) 0.0373(10) Uani d . C
C10 1 -0.1059(2) -0.1181(8) 0.2545(2) 0.0323(9) Uani d . C
H10 1 -0.1016(2) -0.2083(8) 0.2946(2) 0.050(5) Uiso calc R H
C11 1 -0.0609(2) 0.1886(7) 0.1967(2) 0.0271(8) Uani d . C
C12 1 -0.0058(2) 0.3788(7) 0.2005(2) 0.0284(8) Uani d . C
C13 1 0.1706(3) 0.9173(10) 0.2236(3) 0.0500(12) Uani d . C
H13A 1 0.2000(17) 0.9126(61) 0.2712(6) 0.102(8) Uiso calc R H
H13B 1 0.1493(3) 1.0773(14) 0.2126(23) 0.102(8) Uiso calc R H
H13C 1 0.2040(16) 0.8787(50) 0.1945(18) 0.102(8) Uiso calc R H
C14 1 0.0539(3) 0.8630(9) 0.0887(2) 0.0489(12) Uani d . C
H14A 1 0.0075(13) 0.8392(64) 0.0521(9) 0.102(8) Uiso calc R H
H14B 1 0.0984(16) 0.8206(59) 0.0726(16) 0.102(8) Uiso calc R H
H14C 1 0.0575(27) 1.0308(11) 0.1028(7) 0.102(8) Uiso calc R H
C15 1 -0.2363(3) -0.1013(11) 0.0718(3) 0.060(2) Uani d . C
H15A 1 -0.2238(13) -0.0321(72) 0.0321(4) 0.102(8) Uiso calc R H
H15B 1 -0.2838(6) -0.0311(72) 0.0769(10) 0.102(8) Uiso calc R H
H15C 1 -0.2426(18) -0.2743(11) 0.0659(13) 0.102(8) Uiso calc R H
C16 1 -0.2198(3) -0.3811(9) 0.2021(3) 0.0536(13) Uani d . C
H16A 1 -0.2071(17) -0.4391(57) 0.2489(6) 0.102(8) Uiso calc R H
H16B 1 -0.2147(20) -0.5118(36) 0.1718(18) 0.102(8) Uiso calc R H
H16C 1 -0.2724(4) -0.3223(24) 0.1896(23) 0.102(8) Uiso calc R H
C17 1 0.0656(2) -0.0924(8) 0.4549(2) 0.0301(9) Uani d . C
C18 1 0.1106(2) 0.1405(8) 0.4753(2) 0.0331(9) Uani d . C
H18A 1 0.0850(2) 0.2394(8) 0.5028(2) 0.050(5) Uiso calc R H
H18B 1 0.1623(2) 0.1020(8) 0.5034(2) 0.050(5) Uiso calc R H
OW1 1 -0.0576(2) 0.4304(6) 0.3763(2) 0.0405(8) Uani d D O
H1W 1 -0.0673(31) 0.3731(99) 0.4060(22) 0.050(5) Uiso d D H
H2W 1 -0.0332(28) 0.5439(81) 0.3842(28) 0.050(5) Uiso d D H
N4 1 0.7286(3) 0.0975(9) 0.5846(2) 0.0530(11) Uani d . N
O41 1 0.7915(2) 0.2114(8) 0.5920(2) 0.0664(11) Uani d . O
O42 1 0.7300(2) -0.1310(9) 0.5880(3) 0.0765(13) Uani d . O
O43 1 0.6666(3) 0.2041(11) 0.5707(3) 0.105(2) Uani d . O

loop_
_atom_type_symbol
_atom_type_description
_atom_type_scat_source
_atom_type_scat_dispersion_real
_atom_type_scat_dispersion_imag
C C 'International Tables Vol C Tables 4.2.6.8 and 6.1.1.4' 0.0033 0.001
H H 'International Tables Vol C Tables 4.2.6.8 and 6.1.1.4' 0.0000 0.000
O O 'International Tables Vol C Tables 4.2.6.8 and 6.1.1.4' 0.0106 0.006
N N 'International Tables Vol C Tables 4.2.6.8 and 6.1.1.4' 0.0061 0.003
Cu Cu 'International Tables Vol C Tables 4.2.6.8 and 6.1.1.4' 0.3201 1.2

loop_
_geom_angle_atom_site_label_1
_geom_angle_atom_site_label_2
_geom_angle_atom_site_label_3
_geom_angle
_geom_angle_publ_flag
O1 Cu N3 84.72(13) y
O1 Cu N2 92.78(13) y
N3 Cu N2 175.22(15) y
O1 Cu N1 165.07(14) y
N3 Cu N1 99.37(14) y
N2 Cu N1 82.05(14) y
O1 Cu OW1 96.51(12) y
N3 Cu OW1 91.28(15) y
N2 Cu OW1 93.05(13) y
N1 Cu OW1 97.74(13) y
C1 N1 C12 117.3(3) y
C1 N1 Cu 130.4(3) y
C12 N1 Cu 112.3(3) y
C10 N2 C11 117.8(3) y
C10 N2 Cu 129.1(3) y
C11 N2 Cu 113.1(3) y
C18 N3 Cu 107.7(3) y
C17 O1 Cu 115.1(3) y
N1 C1 C2 124.6(4) y
C3 C2 C1 118.2(4) y
C3 C2 C13 123.1(4) y
C1 C2 C13 118.7(4) y
C2 C3 C4 118.7(4) y
C2 C3 C14 120.3(4) y
C4 C3 C14 121.0(4) y
C12 C4 C3 118.8(4) y
C12 C4 C5 116.5(4) y
C3 C4 C5 124.7(4) y
C6 C5 C4 122.3(4) y
C5 C6 C7 121.8(4) y
C11 C7 C8 117.9(4) y
C11 C7 C6 117.3(4) y
C8 C7 C6 124.8(4) y
C9 C8 C7 118.7(4) y
C9 C8 C15 120.8(4) y
C7 C8 C15 120.5(4) y
C8 C9 C10 118.9(4) y
C8 C9 C16 123.1(4) y
C10 C9 C16 118.0(4) y
N2 C10 C9 123.8(4) y
N2 C11 C7 123.0(4) y
N2 C11 C12 116.1(3) y
C7 C11 C12 120.9(4) y
N1 C12 C4 122.5(4) y
N1 C12 C11 116.5(4) y
C4 C12 C11 121.1(4) y
O2 C17 O1 122.7(4) y
O2 C17 C18 121.4(4) y
O1 C17 C18 115.8(4) y
N3 C18 C17 111.5(3) y
O43 N4 O42 119.7(5) ?
O43 N4 O41 121.1(6) ?
O42 N4 O41 119.0(5) ?

loop_
_geom_bond_atom_site_label_1
_geom_bond_atom_site_label_2
_geom_bond_distance
_geom_bond_publ_flag
Cu O1 1.950(3) y
Cu N3 1.988(4) y
Cu N2 1.994(3) y
Cu N1 2.012(3) y
Cu OW1 2.354(4) y
N1 C1 1.338(5) y
N1 C12 1.363(5) y
N2 C10 1.328(5) y
N2 C11 1.362(5) y
N3 C18 1.473(5) y
O1 C17 1.295(5) y
O2 C17 1.220(5) y
C1 C2 1.396(6) y
C2 C3 1.390(6) y
C2 C13 1.501(6) y
C3 C4 1.413(6) y
C3 C14 1.497(6) y
C4 C12 1.401(6) y
C4 C5 1.443(6) y
C5 C6 1.347(7) y
C6 C7 1.425(6) y
C7 C11 1.405(5) y
C7 C8 1.419(6) y
C8 C9 1.388(6) y
C8 C15 1.503(6) y
C9 C10 1.401(6) y
C9 C16 1.503(6) y
C11 C12 1.423(6) y
C17 C18 1.508(6) y
N4 O43 1.219(6) ?
N4 O42 1.256(7) ?
N4 O41 1.259(6) ?
